data_4510434
loop_
_publ_author_name
'Adalder, Tapas Kumar'
'Dastidar, Parthasarathi'

_publ_section_title
;
 Crystal Engineering Approach toward Selective Formation of an Asymmetric
 Supramolecular Synthon in Primary Ammonium Monocarboxylate (PAM) Salts
 and Their Gelation Studies
;
_journal_issue 5
_journal_name_full 'Crystal Growth &amp; Design'
_journal_page_first 2254
_journal_paper_doi 10.1021/cg401863s
_journal_volume 14
_journal_year 2014
_chemical_absolute_configuration S
_chemical_formula_moiety 'C8 H6 N O3, C8 H12 N, O'
_chemical_formula_sum 'C16 H18 N2 O4'
_chemical_formula_weight 302.32
_chemical_name_systematic
; 
 ? 
;
_space_group_IT_number 19
_symmetry_cell_setting orthorhombic
_symmetry_space_group_name_Hall 'P 2ac 2ab'
_symmetry_space_group_name_H-M 'P 21 21 21'
_atom_sites_solution_hydrogens geom
_atom_sites_solution_primary direct
_atom_sites_solution_secondary difmap
_audit_creation_method SHELXL-97
_cell_angle_alpha 90.00
_cell_angle_beta 90.00
_cell_angle_gamma 90.00
_cell_formula_units_Z 4
_cell_length_a 5.7438(3)
_cell_length_b 12.1764(7)
_cell_length_c 22.8889(12)
_cell_measurement_temperature 296(2)
_cell_volume 1600.82(15)
_computing_cell_refinement 'BRUKER APEX II'
_computing_data_collection 'BRUKER APEX II'
_computing_data_reduction 'BRUKER APEX II'
_computing_molecular_graphics 'MERCURY 3.1, PLATON'
_computing_publication_material 'MERCURY 3.1, PLATON'
_computing_structure_refinement 'SHELXL-97 (Sheldrick, 1997)'
_computing_structure_solution 'SHELXS-97 (Sheldrick, 1990)'
_diffrn_ambient_temperature 296(2)
_diffrn_measured_fraction_theta_full 0.994
_diffrn_measured_fraction_theta_max 0.994
_diffrn_measurement_device_type 'BRUKER CCD AREA DETECTOR'
_diffrn_measurement_method 'PHI-OMEGA SCAN'
_diffrn_radiation_monochromator graphite
_diffrn_radiation_source 'fine-focus sealed tube'
_diffrn_radiation_type MoK\a
_diffrn_radiation_wavelength 0.71073
_diffrn_reflns_av_R_equivalents 0.0377
_diffrn_reflns_av_sigmaI/netI 0.0209
_diffrn_reflns_limit_h_max 5
_diffrn_reflns_limit_h_min -5
_diffrn_reflns_limit_k_max 11
_diffrn_reflns_limit_k_min -11
_diffrn_reflns_limit_l_max 21
_diffrn_reflns_limit_l_min -21
_diffrn_reflns_number 18514
_diffrn_reflns_theta_full 19.91
_diffrn_reflns_theta_max 19.91
_diffrn_reflns_theta_min 1.78
_exptl_absorpt_coefficient_mu 0.091
_exptl_absorpt_correction_T_max 0.9982
_exptl_absorpt_correction_T_min 0.9145
_exptl_absorpt_correction_type multi-scan
_exptl_absorpt_process_details SADABS
_exptl_crystal_colour COLORLESS
_exptl_crystal_density_diffrn 1.254
_exptl_crystal_density_method 'not measured'
_exptl_crystal_description NIDDLE
_exptl_crystal_F_000 640
_exptl_crystal_size_max 0.48
_exptl_crystal_size_mid 0.05
_exptl_crystal_size_min 0.02
_refine_diff_density_max 0.184
_refine_diff_density_min -0.135
_refine_diff_density_rms 0.041
_refine_ls_abs_structure_details 'Flack H D (1983), Acta Cryst. A39, 876-881'
_refine_ls_extinction_method none
_refine_ls_goodness_of_fit_ref 1.139
_refine_ls_hydrogen_treatment constr
_refine_ls_matrix_type full
_refine_ls_number_parameters 199
_refine_ls_number_reflns 1469
_refine_ls_number_restraints 0
_refine_ls_restrained_S_all 1.139
_refine_ls_R_factor_all 0.0579
_refine_ls_R_factor_gt 0.0429
_refine_ls_shift/su_max 0.000
_refine_ls_shift/su_mean 0.000
_refine_ls_structure_factor_coef Fsqd
_refine_ls_weighting_details 'calc w=1/[\s^2^(Fo^2^)+(0.1000P)^2^+0.1567P] where P=(Fo^2^+2Fc^2^)/3'
_refine_ls_weighting_scheme calc
_refine_ls_wR_factor_gt 0.1257
_refine_ls_wR_factor_ref 0.1506
_reflns_number_gt 1237
_reflns_number_total 1469
_reflns_threshold_expression >2sigma(I)
_cod_data_source_file cg401863s_si_002.cif
_cod_data_source_block TA1880I_1_0m
_cod_depositor_comments
;
The following automatic conversions were performed:

'_symmetry_cell_setting' value 'ORTHORHOMBIC' changed to
'orthorhombic' according to
/usr/data/users/saulius/crontab/automatic-downloads/rss-feeds/ACS/lib/dictionaries/cif_core.dic
dictionary named 'cif_core.dic' version 2.4.2 from
2011-04-26.

'_exptl_absorpt_correction_type' value 'MULTI-SCAN'
changed to 'multi-scan' according to
/usr/data/users/saulius/crontab/automatic-downloads/rss-feeds/ACS/lib/dictionaries/cif_core.dic
dictionary named 'cif_core.dic' version 2.4.2 from 2011-04-26.

Automatic conversion script
Id: cif_fix_values 2281 2013-09-26 08:29:07Z andrius 

 Adding full bibliography for 4510410--4510441.cif.
;
_cod_database_code 4510434

loop_
_symmetry_equiv_pos_as_xyz
'x, y, z'
'-x+1/2, -y, z+1/2'
'-x, y+1/2, -z+1/2'
'x+1/2, -y+1/2, -z'

loop_
_atom_site_label
_atom_site_type_symbol
_atom_site_fract_x
_atom_site_fract_y
_atom_site_fract_z
_atom_site_U_iso_or_equiv
_atom_site_adp_type
_atom_site_occupancy
_atom_site_symmetry_multiplicity
_atom_site_calc_flag
_atom_site_refinement_flags
O1 O 0.1702(5) 0.6876(2) 0.43812(13) 0.0629(9) Uani 1 1 d .
C2 C 0.2656(11) 0.6905(4) 0.3889(2) 0.0576(13) Uani 1 1 d .
O3 O 0.4750(7) 0.7010(3) 0.38138(13) 0.0820(11) Uani 1 1 d .
C4 C 0.1085(9) 0.6815(5) 0.33561(19) 0.0845(18) Uani 1 1 d .
H4A H -0.0496 0.6664 0.3482 0.101 Uiso 1 1 calc R
H4B H 0.1081 0.7509 0.3148 0.101 Uiso 1 1 calc R
C5 C 0.1885(11) 0.5915(5) 0.2949(2) 0.0673(15) Uani 1 1 d .
C6 C 0.0822(13) 0.4903(7) 0.2961(3) 0.107(2) Uani 1 1 d .
H6 H -0.0430 0.4786 0.3211 0.129 Uiso 1 1 calc R
C7 C 0.1562(19) 0.4081(6) 0.2619(4) 0.127(3) Uani 1 1 d .
H7 H 0.0841 0.3400 0.2651 0.153 Uiso 1 1 calc R
C8 C 0.3299(19) 0.4197(6) 0.2230(3) 0.114(3) Uani 1 1 d .
H8 H 0.3754 0.3629 0.1983 0.136 Uiso 1 1 calc R
C9 C 0.4365(11) 0.5217(6) 0.2220(2) 0.0828(18) Uani 1 1 d .
O10A O 0.7671(19) 0.6511(9) 0.1940(5) 0.100(3) Uiso 0.45 1 d P
O10B O 0.681(2) 0.6148(10) 0.1723(4) 0.116(4) Uiso 0.55 1 d P
N11A N 0.726(4) 0.5779(18) 0.1871(8) 0.096(6) Uiso 0.36 1 d P
N11B N 0.6120(16) 0.5328(7) 0.1830(4) 0.078(2) Uiso 0.64 1 d P
O12 O 0.7029(15) 0.4650(6) 0.1536(2) 0.214(3) Uani 1 1 d .
C13 C 0.3697(10) 0.6077(4) 0.2578(2) 0.0676(14) Uani 1 1 d .
H13 H 0.4468 0.6749 0.2564 0.081 Uiso 1 1 calc R
C14 C 0.4645(10) 0.5376(4) 0.5404(2) 0.0760(15) Uani 1 1 d .
H14A H 0.3423 0.5432 0.5119 0.114 Uiso 1 1 calc R
H14B H 0.4564 0.5990 0.5666 0.114 Uiso 1 1 calc R
H14C H 0.4468 0.4706 0.5620 0.114 Uiso 1 1 calc R
C15 C 0.6979(8) 0.5376(4) 0.50970(19) 0.0604(13) Uani 1 1 d .
H15 H 0.8186 0.5309 0.5397 0.072 Uiso 1 1 calc R
N16 N 0.7327(6) 0.6459(3) 0.47955(13) 0.0538(10) Uani 1 1 d .
H16A H 0.8742 0.6480 0.4638 0.081 Uiso 1 1 calc R
H16B H 0.7184 0.7001 0.5054 0.081 Uiso 1 1 calc R
H16C H 0.6262 0.6538 0.4516 0.081 Uiso 1 1 calc R
C17 C 0.7305(8) 0.4444(3) 0.46722(19) 0.0539(12) Uani 1 1 d .
C18 C 0.5743(9) 0.4239(4) 0.4230(2) 0.0742(15) Uani 1 1 d .
H18 H 0.4453 0.4694 0.4188 0.089 Uiso 1 1 calc R
C19 C 0.6046(11) 0.3379(5) 0.3851(2) 0.0837(17) Uani 1 1 d .
H19 H 0.4969 0.3256 0.3555 0.100 Uiso 1 1 calc R
C20 C 0.7924(12) 0.2703(4) 0.3908(3) 0.0841(17) Uani 1 1 d .
H20 H 0.8127 0.2117 0.3653 0.101 Uiso 1 1 calc R
C21 C 0.9469(11) 0.2887(4) 0.4332(3) 0.0880(18) Uani 1 1 d .
H21 H 1.0757 0.2428 0.4366 0.106 Uiso 1 1 calc R
C22 C 0.9193(9) 0.3744(4) 0.4719(2) 0.0746(15) Uani 1 1 d .
H22 H 1.0282 0.3852 0.5014 0.089 Uiso 1 1 calc R

loop_
_atom_site_aniso_label
_atom_site_aniso_U_11
_atom_site_aniso_U_22
_atom_site_aniso_U_33
_atom_site_aniso_U_23
_atom_site_aniso_U_13
_atom_site_aniso_U_12
O1 0.063(2) 0.077(2) 0.0481(18) -0.0127(15) 0.0055(17) -0.0040(17)
C2 0.056(4) 0.062(3) 0.055(3) -0.004(2) -0.001(3) 0.014(3)
O3 0.058(3) 0.129(3) 0.059(2) 0.0079(19) 0.0017(18) -0.006(2)
C4 0.064(3) 0.133(5) 0.057(3) -0.006(3) -0.016(3) 0.015(4)
C5 0.069(4) 0.091(4) 0.042(3) -0.004(3) -0.018(3) -0.002(3)
C6 0.118(6) 0.132(6) 0.071(4) -0.012(4) -0.017(4) -0.035(5)
C7 0.173(8) 0.114(6) 0.095(5) -0.013(5) -0.030(6) -0.061(6)
C8 0.188(9) 0.087(6) 0.067(4) -0.020(4) -0.033(5) -0.001(6)
C9 0.097(5) 0.102(5) 0.049(3) 0.011(3) 0.007(3) 0.022(4)
O12 0.276(9) 0.234(6) 0.132(4) -0.050(5) 0.070(5) 0.057(7)
C13 0.082(4) 0.075(4) 0.046(3) 0.003(3) 0.009(3) 0.005(3)
C14 0.079(4) 0.077(4) 0.073(3) 0.005(3) 0.004(3) -0.009(3)
C15 0.058(3) 0.070(3) 0.054(3) 0.010(3) -0.012(3) -0.007(3)
N16 0.048(2) 0.062(2) 0.0514(19) -0.0082(19) -0.0078(18) -0.0051(19)
C17 0.052(3) 0.046(3) 0.064(3) 0.002(2) -0.009(3) -0.004(3)
C18 0.067(4) 0.070(4) 0.086(3) -0.008(3) -0.011(3) 0.009(3)
C19 0.096(5) 0.070(4) 0.085(4) -0.017(3) -0.021(4) 0.001(4)
C20 0.085(5) 0.062(4) 0.106(4) -0.010(3) 0.002(4) -0.008(4)
C21 0.071(4) 0.051(4) 0.142(5) 0.003(4) -0.003(4) 0.009(3)
C22 0.057(4) 0.068(4) 0.099(4) 0.003(3) -0.023(3) -0.004(3)

loop_
_atom_type_symbol
_atom_type_description
_atom_type_scat_dispersion_real
_atom_type_scat_dispersion_imag
_atom_type_scat_source
C C 0.0033 0.0016 'International Tables Vol C Tables 4.2.6.8 and 6.1.1.4'
H H 0.0000 0.0000 'International Tables Vol C Tables 4.2.6.8 and 6.1.1.4'
N N 0.0061 0.0033 'International Tables Vol C Tables 4.2.6.8 and 6.1.1.4'
O O 0.0106 0.0060 'International Tables Vol C Tables 4.2.6.8 and 6.1.1.4'

loop_
_geom_angle_atom_site_label_1
_geom_angle_atom_site_label_2
_geom_angle_atom_site_label_3
_geom_angle
_geom_angle_site_symmetry_1
O3 C2 O3 0.0(3) 1
O3 C2 O1 124.1(4) 1
O3 C2 O1 124.1(4) .
O3 C2 C4 118.6(5) 1
O3 C2 C4 118.6(5) .
O1 C2 C4 117.3(5) .
O3 O3 C2 0(10) 1
C5 C4 C2 111.5(4) .
C5 C4 H4A 109.3 .
C2 C4 H4A 109.3 .
C5 C4 H4B 109.3 .
C2 C4 H4B 109.3 .
H4A C4 H4B 108.0 .
C13 C5 C6 118.8(6) .
C13 C5 C4 120.9(6) .
C6 C5 C4 120.2(6) .
C7 C6 C5 121.1(7) .
C7 C6 H6 119.5 .
C5 C6 H6 119.5 .
C6 C7 C8 123.0(7) .
C6 C7 H7 118.5 .
C8 C7 H7 118.5 .
C7 C8 C9 115.7(6) .
C7 C8 H8 122.2 .
C9 C8 H8 122.2 .
N11B C9 C13 121.4(8) .
N11B C9 C8 115.5(8) .
C13 C9 C8 123.1(6) .
N11B C9 N11A 21.3(7) .
C13 C9 N11A 102.1(8) .
C8 C9 N11A 133.9(9) .
O10B O10A N11A 40.5(13) .
O10B O10A N11B 32.1(10) .
N11A O10A N11B 16.6(13) .
N11A O10B O10A 79(3) .
N11A O10B N11B 51(3) .
O10A O10B N11B 124.5(16) .
O10B N11A N11B 95(3) .
O10B N11A O10A 60(2) .
N11B N11A O10A 145(3) .
O10B N11A O12 109(3) .
N11B N11A O12 47.7(13) .
O10A N11A O12 159(2) .
O10B N11A C9 97(3) .
N11B N11A C9 34.8(11) .
O10A N11A C9 118.7(16) .
O12 N11A C9 79.9(11) .
N11A N11B O10B 33.9(14) .
N11A N11B O12 100.0(16) .
O10B N11B O12 110.2(10) .
N11A N11B C9 123.9(16) .
O10B N11B C9 120.4(9) .
O12 N11B C9 129.2(9) .
N11A N11B O10A 18.1(13) .
O10B N11B O10A 23.4(7) .
O12 N11B O10A 116.1(9) .
C9 N11B O10A 112.0(7) .
N11B O12 N11A 32.4(7) .
C5 C13 C9 118.2(5) .
C5 C13 H13 120.9 .
C9 C13 H13 120.9 .
C15 C14 H14A 109.5 .
C15 C14 H14B 109.5 .
H14A C14 H14B 109.5 .
C15 C14 H14C 109.5 .
H14A C14 H14C 109.5 .
H14B C14 H14C 109.5 .
N16 C15 C17 110.4(3) .
N16 C15 C14 109.3(4) .
C17 C15 C14 114.2(4) .
N16 C15 H15 107.6 .
C17 C15 H15 107.6 .
C14 C15 H15 107.6 .
C15 N16 H16A 109.5 .
C15 N16 H16B 109.5 .
H16A N16 H16B 109.5 .
C15 N16 H16C 109.5 .
H16A N16 H16C 109.5 .
H16B N16 H16C 109.5 .
C18 C17 C22 117.2(4) .
C18 C17 C15 122.0(4) .
C22 C17 C15 120.8(4) .
C19 C18 C17 121.5(5) .
C19 C18 H18 119.3 .
C17 C18 H18 119.3 .
C20 C19 C18 120.0(5) .
C20 C19 H19 120.0 .
C18 C19 H19 120.0 .
C21 C20 C19 119.7(5) .
C21 C20 H20 120.1 .
C19 C20 H20 120.1 .
C20 C21 C22 121.2(5) .
C20 C21 H21 119.4 .
C22 C21 H21 119.4 .
C21 C22 C17 120.5(5) .
C21 C22 H22 119.8 .
C17 C22 H22 119.8 .

loop_
_geom_bond_atom_site_label_1
_geom_bond_atom_site_label_2
_geom_bond_distance
_geom_bond_site_symmetry_2
O1 C2 1.253(5) .
C2 O3 1.222(6) 1
C2 O3 1.222(6) .
C2 C4 1.522(7) .
O3 O3 0.000(13) 1
C4 C5 1.509(7) .
C4 H4A 0.9700 .
C4 H4B 0.9700 .
C5 C13 1.359(7) .
C5 C6 1.376(8) .
C6 C7 1.341(10) .
C6 H6 0.9300 .
C7 C8 1.344(10) .
C7 H7 0.9300 .
C8 C9 1.385(9) .
C8 H8 0.9300 .
C9 N11B 1.353(9) .
C9 C13 1.384(7) .
C9 N11A 1.97(2) .
O10A O10B 0.826(14) .
O10A N11A 0.93(2) .
O10A N11B 1.712(13) .
O10B N11A 0.62(2) .
O10B N11B 1.103(14) .
N11A N11B 0.86(2) .
N11A O12 1.58(2) .
N11B O12 1.186(8) .
C13 H13 0.9300 .
C14 C15 1.513(7) .
C14 H14A 0.9600 .
C14 H14B 0.9600 .
C14 H14C 0.9600 .
C15 N16 1.502(5) .
C15 C17 1.506(6) .
C15 H15 0.9800 .
N16 H16A 0.8900 .
N16 H16B 0.8900 .
N16 H16C 0.8900 .
C17 C18 1.375(6) .
C17 C22 1.383(6) .
C18 C19 1.372(7) .
C18 H18 0.9300 .
C19 C20 1.363(8) .
C19 H19 0.9300 .
C20 C21 1.333(7) .
C20 H20 0.9300 .
C21 C22 1.379(7) .
C21 H21 0.9300 .
C22 H22 0.9300 .

loop_
_geom_hbond_atom_site_label_D
_geom_hbond_atom_site_label_H
_geom_hbond_atom_site_label_A
_geom_hbond_distance_DH
_geom_hbond_distance_HA
_geom_hbond_distance_DA
_geom_hbond_angle_DHA
_geom_hbond_site_symmetry_A
N16 H16A O1 0.89 1.86 2.733(5) 165.8 1_655
N16 H16B O1 0.89 1.90 2.792(4) 176.6 4_566
N16 H16C O3 0.89 1.92 2.773(5) 161.2 1
